data_1529227
loop_
_publ_author_name
'Golovnev, Nikolay'
'Molokeev, Maxim'
'Vereshchagin, Sergey'
'Atuchin, Victor'
'Sidorenko, Maxim'
'Dmitrushkov, Michael'

_publ_section_title
;
 Crystal structure and properties of the precursor [Ni(H2O)6](HTBA)2.2H2O
 and the complexes M(HTBA)2(H2O)2 (M=Ni, Co, Fe)
;
_journal_issue 0
_journal_name_full Polyhedron
_journal_page_first 71
_journal_paper_doi 10.1016/j.poly.2013.12.021
_journal_volume 70
_journal_year 2014
_chemical_formula_moiety 'C8 H10 N4 Ni O6 S2'
_chemical_formula_sum 'C8 H10 N4 Ni O6 S2'
_chemical_formula_weight 381.03
_chemical_name_systematic
;
Catena-bis(2-thiobarbiturato)diaquanickel(II)
;
_space_group_IT_number 2
_symmetry_cell_setting triclinic
_symmetry_space_group_name_Hall '-P 1'
_symmetry_space_group_name_H-M 'P -1'
_cell_angle_alpha 91.0836(26)
_cell_angle_beta 103.5144(26)
_cell_angle_gamma 113.1281(17)
_cell_formula_units_Z 1
_cell_length_a 6.88172(41)
_cell_length_b 7.05160(45)
_cell_length_c 7.19068(44)
_cell_measurement_temperature 300
_cell_volume 309.61(3)
_diffrn_ambient_temperature 300
_diffrn_measurement_device_type
;
D8 ADVANCE Bruker
;
_diffrn_radiation_monochromator none
_diffrn_radiation_probe x-ray
_diffrn_radiation_type
;
 Cu K\a~1~~2~
;
_exptl_absorpt_coefficient_mu 5.795
_exptl_crystal_density_diffrn 2.043346
_pd_char_colour
;
yellow
;
_pd_meas_2theta_range_inc 0.016
_pd_meas_2theta_range_max 139.987
_pd_meas_2theta_range_min 5
_pd_meas_scan_method step
_pd_proc_ls_pref_orient_corr
;
no correction
;
_pd_proc_ls_profile_function PearsonVII
_pd_proc_ls_prof_R_factor 1.051
_pd_proc_ls_prof_wR_expected 0.462
_pd_proc_ls_prof_wR_factor 0.995
_pd_proc_number_of_points 8436.6875
_pd_spec_mount_mode reflection
_refine_ls_goodness_of_fit_all 4.635
_refine_ls_goodness_of_fit_ref 2.153
_refine_ls_R_I_factor 0.330
_refine_ls_shift/su_max 0.01000
_cod_data_source_file NiHTBA2H2O2.cif
_cod_data_source_block a
_cod_original_cell_volume 309.612(34)
_cod_original_sg_symbol_Hall
;
-P 1
;
_cod_original_sg_symbol_H-M P-1
_cod_original_formula_sum
;
C8 H10 N4 Ni O6 S2
;
_cod_database_code 1529227
_cod_database_fobs_code 1529227

loop_
_symmetry_equiv_pos_as_xyz
'x, y, z'
'-x, -y, -z'

loop_
_atom_site_label
_atom_site_type_symbol
_atom_site_fract_x
_atom_site_fract_y
_atom_site_fract_z
_atom_site_occupancy
_atom_site_B_iso_or_equiv
_atom_site_adp_type
Ni Ni 1 0 0 1 0 Uani
S S 0.69887(47) 0.11658(49) 0.83183(60) 1 5.58(28) Uiso
O1 O 0.6038(11) 0.5386(11) 0.3052(11) 1 4.31(37) Uiso
O2 O 1.0020(11) 0.1148(12) 0.2760(11) 1 3.29(33) Uiso
N1 N 0.8531(13) 0.1430(14) 0.5241(12) 1 2.49(40) Uiso
N3 N 0.6624(15) 0.3290(15) 0.5367(13) 1 3.72(39) Uiso
C2 C 0.7396(18) 0.1899(18) 0.6247(18) 1 3.00(43) Uiso
C4 C 0.6865(17) 0.4103(17) 0.3676(16) 1 1.93(42) Uiso
C5 C 0.8166(16) 0.3446(17) 0.2800(14) 1 3.15(46) Uiso
C6 C 0.8920(17) 0.1875(17) 0.3370(16) 1 2.15(41) Uiso
O O 0.7623(14) -0.2699(13) 0.00472(86) 1 4.94(35) Uiso
H1 H 0.90527 0.05048 0.57601 1 5 Uiso
H3 H 0.58419 0.37553 0.59275 1 5 Uiso
H5 H 0.8318 0.37942 0.16726 1 5 Uiso
H2 H 0.71 -0.3451 0.1076 1 5 Uiso
H4 H 0.645 -0.368 -0.0936 1 5 Uiso

loop_
_atom_site_aniso_label
_atom_site_aniso_U_11
_atom_site_aniso_U_22
_atom_site_aniso_U_33
_atom_site_aniso_U_12
_atom_site_aniso_U_13
_atom_site_aniso_U_23
Ni 0.0563(42) 0.0582(41) 0.0461(36) 0.0290(25) 0.0285(23) 0.0102(22)

loop_
_diffrn_radiation_wavelength
_diffrn_radiation_wavelength_wt
1.5406 1.0000
1.5443 0.5000

loop_
_geom_angle_atom_site_label_1
_geom_angle_atom_site_label_2
_geom_angle_atom_site_label_3
_geom_angle
_geom_angle_site_symmetry_1
_geom_angle_site_symmetry_3
S Ni O2 91.63(15) 1_554 1_555
S Ni O 86.91(17) 1_554 1_555
O2 Ni O 91.86(24) 1_555 1_555
C6 O2 H1 116.32 1_555 2_756
C6 N1 C2 133.6(12) 1_555 1_555
C6 N1 H1 113.09 1_555 1_555
C2 N1 H1 112.8 1_555 1_555
C4 N3 C2 129.2(12) 1_555 1_555
C4 N3 H3 111.94 1_555 1_555
C2 N3 H3 118.81 1_555 1_555
C5 C4 O1 125.5(10) 1_555 1_555
C5 C4 N3 112.88(75) 1_555 1_555
C5 C6 O2 133.3(10) 1_555 1_555
C5 C6 N1 106.91(68) 1_555 1_555
H5 C5 C4 119.51 1_555 1_555
H5 C5 C6 113.04 1_555 1_555
H2 O H4 93.03 1_555 1_555
S C2 N1 128.24(95) 1_555 1_555
S C2 N3 121.7(10) 1_555 1_555
O1 C4 N3 121.56(87) 1_555 1_555
O2 C6 N1 118.75(81) 1_555 1_555
N1 C2 N3 109.94(81) 1_555 1_555
C4 C5 C6 126.06(91) 1_555 1_555

loop_
_geom_bond_atom_site_label_1
_geom_bond_atom_site_label_2
_geom_bond_distance
_geom_bond_site_symmetry_2
Ni S 2.5763(22) 1_554
Ni O2 2.1241(71) .
Ni O 1.9703(72) .
S C2 1.635(12) .
O1 C4 1.2823(97) .
O2 C6 1.2165(75) .
N1 C6 1.449(13) .
N1 C2 1.3041(94) .
N1 H1 0.90799 .
N3 C4 1.371(14) .
N3 C2 1.386(12) .
N3 H3 0.89157 .
C4 C5 1.4112(88) .
C6 C5 1.426(12) .
C5 H5 0.86914 .
O H2 0.97332 .
O H4 0.95188 .

loop_
_geom_hbond_atom_site_label_D
_geom_hbond_atom_site_label_H
_geom_hbond_atom_site_label_A
_geom_hbond_distance_DH
_geom_hbond_distance_HA
_geom_hbond_distance_DA
_geom_hbond_angle_DHA
_geom_hbond_site_symmetry_A
N1 H1 O2 0.91 1.80 2.687(12) 168 2_756
N3 H3 O1 0.89 1.90 2.792(14) 175 2_666
O H4 O1 0.95 1.95 2.893(11) 173 2_655
O H2 O1 0.97 1.81 2.782(11) 173 1_545
